data_2012411
loop_
_publ_author_name
'Liu, Xiaoming '
'Kilner, Colin A. '
'Thornton-Pett, Mark'
'Halcrow, Malcolm A. '

_publ_section_title
;
 Bis[2-(pyrazol-3-yl)phenolato-\k^2^<i>N</i>^2^,<i>O</i>]copper(II)
 dimethanol solvate
;
_journal_issue 1
_journal_name_full 'Acta Crystallographica Section C'
_journal_page_first m10
_journal_page_last m11
_journal_paper_doi 10.1107/S0108270101017656
_journal_volume 58
_journal_year 2002
_chemical_formula_moiety 'C18 H14 Cu N4 O2, 2(C H4 O)'
_chemical_formula_sum 'C20 H22 Cu N4 O4'
_chemical_formula_weight 445.96
_chemical_name_systematic
;
Bis[2-(pyrazol-3-yl)phenolato]copper(II) methanol disolvate
;
_space_group_IT_number 14
_symmetry_cell_setting monoclinic
_symmetry_space_group_name_Hall '-P 2ybc'
_symmetry_space_group_name_H-M 'P 1 21/c 1'
_atom_sites_solution_hydrogens geom
_atom_sites_solution_primary direct
_atom_sites_solution_secondary difmap
_audit_creation_method SHELXL-97
_cell_angle_alpha 90.00
_cell_angle_beta 105.0000(10)
_cell_angle_gamma 90.00
_cell_formula_units_Z 2
_cell_length_a 7.5210(2)
_cell_length_b 15.6270(4)
_cell_length_c 8.3657(3)
_cell_measurement_reflns_used 10193
_cell_measurement_temperature 150(2)
_cell_measurement_theta_max 27.48
_cell_measurement_theta_min 2.84
_cell_volume 949.72(5)
_computing_cell_refinement 'DENZO-SMN (Otwinowski & Minor, 1996)'
_computing_data_collection 'COLLECT (Nonius, 1999)'
_computing_data_reduction DENZO-SMN
_computing_molecular_graphics 'ORTEX (McArdle, 1995)'
_computing_publication_material 'local program'
_computing_structure_refinement 'SHELXL-97 (Sheldrick, 1997)'
_computing_structure_solution 'SHELXS-97 (Sheldrick, 1990)'
_diffrn_ambient_temperature 150(2)
_diffrn_detector_area_resol_mean 9.091
_diffrn_measured_fraction_theta_full .995
_diffrn_measured_fraction_theta_max .995
_diffrn_measurement_device_type 'Nonius KappaCCD diffractometer'
_diffrn_measurement_method 'Area detector'
_diffrn_radiation_monochromator graphite
_diffrn_radiation_source 'fine-focus sealed tube'
_diffrn_radiation_type MoK\a
_diffrn_radiation_wavelength .71073
_diffrn_reflns_av_R_equivalents .038
_diffrn_reflns_av_sigmaI/netI .036
_diffrn_reflns_limit_h_max 9
_diffrn_reflns_limit_h_min -9
_diffrn_reflns_limit_k_max 20
_diffrn_reflns_limit_k_min -20
_diffrn_reflns_limit_l_max 10
_diffrn_reflns_limit_l_min -10
_diffrn_reflns_number 10193
_diffrn_reflns_theta_full 27.48
_diffrn_reflns_theta_max 27.48
_diffrn_reflns_theta_min 2.84
_exptl_absorpt_coefficient_mu 1.186
_exptl_absorpt_correction_T_max .9653
_exptl_absorpt_correction_T_min .8060
_exptl_absorpt_correction_type multi-scan
_exptl_absorpt_process_details '(SORTAV; Blessing, 1995)'
_exptl_crystal_colour Brown
_exptl_crystal_density_diffrn 1.559
_exptl_crystal_density_method 'not measured'
_exptl_crystal_description Plate
_exptl_crystal_F_000 462
_exptl_crystal_size_max .19
_exptl_crystal_size_mid .15
_exptl_crystal_size_min .03
_refine_diff_density_max .37
_refine_diff_density_min -.51
_refine_ls_extinction_coef .032(5)
_refine_ls_extinction_expression Fc^*^=kFc[1+0.001xFc^2^\l^3^/sin(2\q)]^-1/4^
_refine_ls_extinction_method SHELXL
_refine_ls_goodness_of_fit_ref 1.063
_refine_ls_hydrogen_treatment refall
_refine_ls_matrix_type full
_refine_ls_number_parameters 178
_refine_ls_number_reflns 2172
_refine_ls_number_restraints 0
_refine_ls_restrained_S_all 1.063
_refine_ls_R_factor_all .0374
_refine_ls_R_factor_gt .0336
_refine_ls_shift/su_max .001
_refine_ls_shift/su_mean .000
_refine_ls_structure_factor_coef Fsqd
_refine_ls_weighting_details 'calc w=1/[\s^2^(Fo^2^)+(0.053P)^2^+0.359P] where P=(Fo^2^+2Fc^2^)/3'
_refine_ls_weighting_scheme calc
_refine_ls_wR_factor_gt .0898
_refine_ls_wR_factor_ref .0930
_reflns_number_gt 1952
_reflns_number_total 2172
_reflns_threshold_expression I>2\s(I)
_cod_data_source_file bm1476.cif
_cod_data_source_block I
_cod_depositor_comments
;
The following automatic conversions were performed:
'_symmetry_cell_setting' value 'Monoclinic' changed to 'monoclinic'
according to '/home/saulius/struct/CIF-dictionaries/cif_core.dic'
dictionary named 'cif_core.dic' version 2.4.1 from 2010-06-29.

Automatic conversion script
Id: cif_fix_enum 1527 2010-12-29 10:47:43Z saulius 

The following automatic conversions were performed:

'_symmetry_cell_setting' value 'Monoclinic' changed to 'monoclinic'
according to /home/saulius/struct/CIF-dictionaries/cif_core.dic
dictionary named 'cif_core.dic' version 2.4.1 from
2010-06-29.

'_geom_angle_publ_flag' value 'Yes' changed to 'yes'
according to /home/saulius/struct/CIF-dictionaries/cif_core.dic
dictionary named 'cif_core.dic' version 2.4.1 from 2010-06-29 (2
times).

Automatic conversion script
Id: cif_fix_values 1715 2011-07-08 13:25:40Z adriana 
;
_cod_original_sg_symbol_H-M 'P 21/c'
_cod_database_code 2012411
_cod_database_fobs_code 2012411

loop_
_symmetry_equiv_pos_as_xyz
'x, y, z'
'-x, y+1/2, -z+1/2'
'-x, -y, -z'
'x, -y-1/2, z-1/2'

loop_
_atom_site_label
_atom_site_fract_x
_atom_site_fract_y
_atom_site_fract_z
_atom_site_U_iso_or_equiv
_atom_site_adp_type
_atom_site_calc_flag
_atom_site_refinement_flags
_atom_site_occupancy
_atom_site_disorder_assembly
_atom_site_disorder_group
_atom_site_type_symbol
Cu1 .5000 .5000 .5000 .02096(15) Uani d S 1 . . Cu
N2 .3506(2) .41544(9) .35599(18) .0236(3) Uani d . 1 . . N
N3 .3799(2) .38621(10) .21270(18) .0264(3) Uani d . 1 . . N
H3 .462(4) .4056(16) .163(3) .037(6) Uiso d . 1 . . H
C4 .2536(3) .32732(13) .1430(2) .0311(4) Uani d . 1 . . C
H4 .267(3) .2998(16) .044(3) .038(6) Uiso d . 1 . . H
C5 .1370(3) .31699(13) .2437(2) .0304(4) Uani d . 1 . . C
H5 .034(3) .2756(16) .229(3) .035(6) Uiso d . 1 . . H
C6 .2005(2) .37442(11) .3765(2) .0234(4) Uani d . 1 . . C
C7 .1216(2) .39339(11) .5144(2) .0230(4) Uani d . 1 . . C
C8 .2203(2) .43845(11) .6562(2) .0230(4) Uani d . 1 . . C
C9 .1342(2) .45397(12) .7839(2) .0266(4) Uani d . 1 . . C
H9 .193(3) .4867(14) .877(3) .026(6) Uiso d . 1 . . H
C10 -.0437(3) .42674(12) .7724(2) .0284(4) Uani d . 1 . . C
H10 -.093(3) .4383(15) .862(3) .033(6) Uiso d . 1 . . H
C11 -.1427(3) .38374(12) .6313(2) .0282(4) Uani d . 1 . . C
H11 -.274(3) .3651(17) .621(3) .041(7) Uiso d . 1 . . H
C12 -.0601(3) .36810(12) .5050(2) .0273(4) Uani d . 1 . . C
H12 -.129(3) .3408(15) .411(3) .034(6) Uiso d . 1 . . H
O13 .39371(16) .46636(9) .67637(15) .0251(3) Uani d . 1 . . O
C14 .6207(4) .31413(15) -.0520(3) .0429(5) Uani d . 1 . . C
H14A .638(5) .282(2) .057(5) .080(10) Uiso d . 1 . . H
H14B .526(5) .289(2) -.121(4) .064(9) Uiso d . 1 . . H
H14C .723(5) .307(2) -.087(4) .068(10) Uiso d . 1 . . H
O15 .5817(2) .40058(9) -.02642(17) .0306(3) Uani d . 1 . . O
H15 .533(4) .4182(18) -.110(4) .040(7) Uiso d . 1 . . H

loop_
_atom_site_aniso_label
_atom_site_aniso_U_11
_atom_site_aniso_U_22
_atom_site_aniso_U_33
_atom_site_aniso_U_12
_atom_site_aniso_U_13
_atom_site_aniso_U_23
Cu1 .0228(2) .0222(2) .0183(2) -.00240(10) .00616(13) -.00010(10)
N2 .0268(7) .0240(7) .0211(7) -.0006(6) .0085(5) -.0005(6)
N3 .0319(8) .0286(8) .0208(7) -.0018(6) .0104(6) -.0030(6)
C4 .0383(10) .0311(9) .0238(9) -.0046(8) .0077(8) -.0047(7)
C5 .0344(10) .0304(9) .0258(9) -.0073(8) .0070(7) -.0033(7)
C6 .0258(8) .0219(8) .0217(8) -.0005(6) .0044(6) .0016(6)
C7 .0240(8) .0226(8) .0231(8) -.0003(6) .0070(6) .0038(6)
C8 .0237(8) .0227(8) .0225(8) -.0005(6) .0059(6) .0042(6)
C9 .0295(9) .0279(9) .0231(8) -.0004(7) .0079(7) .0005(7)
C10 .0298(9) .0294(9) .0301(9) .0025(7) .0149(7) .0041(7)
C11 .0235(8) .0269(9) .0348(10) .0002(7) .0088(7) .0068(7)
C12 .0262(9) .0257(9) .0291(9) -.0028(7) .0056(7) .0028(7)
O13 .0237(6) .0329(7) .0192(6) -.0041(5) .0062(5) .0009(5)
C14 .0498(14) .0331(11) .0526(14) .0054(10) .0254(12) .0043(10)
O15 .0360(7) .0325(7) .0224(7) .0030(6) .0061(6) .0015(5)

loop_
_atom_type_symbol
_atom_type_description
_atom_type_scat_dispersion_real
_atom_type_scat_dispersion_imag
_atom_type_scat_source
C C .0033 .0016 'International Tables Vol C Tables 4.2.6.8 and 6.1.1.4'
H H .0000 .0000 'International Tables Vol C Tables 4.2.6.8 and 6.1.1.4'
N N .0061 .0033 'International Tables Vol C Tables 4.2.6.8 and 6.1.1.4'
Cu Cu .3201 1.2651 'International Tables Vol C Tables 4.2.6.8 and 6.1.1.4'
O O .0106 .0060 'International Tables Vol C Tables 4.2.6.8 and 6.1.1.4'

loop_
_geom_angle_atom_site_label_1
_geom_angle_atom_site_label_2
_geom_angle_atom_site_label_3
_geom_angle_site_symmetry_1
_geom_angle_site_symmetry_3
_geom_angle
_geom_angle_publ_flag
O13 Cu1 O13 3_666 . 180 ?
O13 Cu1 N2 . . 90.07(6) yes
O13 Cu1 N2 . 3_666 89.93(6) yes
N2 Cu1 N2 . 3_666 180 ?
C6 N2 N3 . . 106.65(14) ?
C6 N2 Cu1 . . 127.96(12) ?
N3 N2 Cu1 . . 125.39(12) ?
C4 N3 N2 . . 110.90(16) ?
C4 N3 H3 . . 122.3(17) ?
N2 N3 H3 . . 126.5(17) ?
N3 C4 C5 . . 107.82(17) ?
N3 C4 H4 . . 117.5(14) ?
C5 C4 H4 . . 134.5(15) ?
C4 C5 C6 . . 105.59(17) ?
C4 C5 H5 . . 127.1(14) ?
C6 C5 H5 . . 127.2(14) ?
N2 C6 C5 . . 109.03(16) ?
N2 C6 C7 . . 122.02(16) ?
C5 C6 C7 . . 128.90(17) ?
C12 C7 C8 . . 118.64(17) ?
C12 C7 C6 . . 119.17(16) ?
C8 C7 C6 . . 122.17(16) ?
O13 C8 C9 . . 118.13(15) ?
O13 C8 C7 . . 123.29(16) ?
C9 C8 C7 . . 118.58(16) ?
C10 C9 C8 . . 121.44(17) ?
C10 C9 H9 . . 117.5(15) ?
C8 C9 H9 . . 120.9(16) ?
C9 C10 C11 . . 120.11(17) ?
C9 C10 H10 . . 117.5(14) ?
C11 C10 H10 . . 122.4(14) ?
C12 C11 C10 . . 119.09(17) ?
C12 C11 H11 . . 120.6(14) ?
C10 C11 H11 . . 120.3(14) ?
C11 C12 C7 . . 122.11(18) ?
C11 C12 H12 . . 118.0(14) ?
C7 C12 H12 . . 119.9(14) ?
C8 O13 Cu1 . . 125.08(11) ?
O15 C14 H14A . . 109(2) ?
O15 C14 H14B . . 111(2) ?
H14A C14 H14B . . 105(3) ?
O15 C14 H14C . . 114(2) ?
H14A C14 H14C . . 108(3) ?
H14B C14 H14C . . 110(3) ?
C14 O15 H15 . . 106(2) ?

loop_
_geom_bond_atom_site_label_1
_geom_bond_atom_site_label_2
_geom_bond_site_symmetry_2
_geom_bond_distance
_geom_bond_publ_flag
Cu1 N2 . 1.9390(15) yes
Cu1 O13 . 1.9243(12) yes
N2 C6 . 1.347(2) ?
N2 N3 . 1.353(2) ?
N3 C4 . 1.343(2) ?
N3 H3 . .88(3) ?
C4 C5 . 1.374(3) ?
C4 H4 . .96(3) ?
C5 C6 . 1.412(2) ?
C5 H5 . .99(3) ?
C6 C7 . 1.458(3) ?
C7 C12 . 1.405(3) ?
C7 C8 . 1.414(2) ?
C8 O13 . 1.344(2) ?
C8 C9 . 1.406(3) ?
C9 C10 . 1.384(3) ?
C9 H9 . .94(3) ?
C10 C11 . 1.395(3) ?
C10 H10 . .94(2) ?
C11 C12 . 1.379(3) ?
C11 H11 . 1.01(3) ?
C12 H12 . .93(2) ?
C14 O15 . 1.411(3) ?
C14 H14A . 1.02(4) ?
C14 H14B . .88(3) ?
C14 H14C . .90(4) ?
O15 H15 . .75(3) ?

loop_
_geom_hbond_atom_site_label_D
_geom_hbond_atom_site_label_H
_geom_hbond_atom_site_label_A
_geom_hbond_site_symmetry_A
_geom_hbond_distance_DH
_geom_hbond_distance_HA
_geom_hbond_distance_DA
_geom_hbond_angle_DHA
N3 H3 O15 . .88(3) 2.02(3) 2.815(2) 150(2)
O15 H15 O13 1_554 .75(3) 1.97(3) 2.724(2) 177(3)
